data_4310045
loop_
_publ_author_name
'Nicolas Br\'efuel'
'Christine Lepetit'
'Sergiu Shova'
'Fran\,coise Dahan'
'Jean-Pierre Tuchagues'

_publ_section_title
;
Complexation to FeII, NiII, and ZnII of Multidentate Ligands Resulting from
Condensation of 2-Pyridinecarboxaldehyde with \a,\w-Triamines: Selective
Imidazolidine/Hexahydropyrimidine Ring Opening Revisited
;
_journal_name_full 'Inorganic Chemistry'
_journal_page_first 8916
_journal_page_last 8928
_journal_paper_doi 10.1021/ic050791b
_journal_volume 44
_journal_year 2005
_chemical_formula_moiety 'C18 H19 N7 Ni S2'
_chemical_formula_sum 'C18 H19 N7 Ni S2'
_chemical_formula_weight 456.23
_chemical_name_systematic
; 
 ? 
;
_space_group_IT_number 9
_symmetry_cell_setting monoclinic
_symmetry_space_group_name_Hall 'C -2yc'
_symmetry_space_group_name_H-M 'C 1 c 1'
_atom_sites_solution_hydrogens geom
_atom_sites_solution_primary direct
_atom_sites_solution_secondary difmap
_audit_creation_method SHELXL-97
_cell_angle_alpha 90.00
_cell_angle_beta 112.32(3)
_cell_angle_gamma 90.00
_cell_formula_units_Z 4
_cell_length_a 13.726(3)
_cell_length_b 13.221(3)
_cell_length_c 13.107(3)
_cell_measurement_reflns_used 3980
_cell_measurement_temperature 180(2)
_cell_measurement_theta_max 32.09
_cell_measurement_theta_min 2.99
_cell_volume 2200.3(10)
_computing_cell_refinement 'CrysAlis RED, Oxford Diffraction Ltd.,'
_computing_data_collection 'CrysAlis CCD, Oxford Diffraction Ltd.,'
_computing_data_reduction 'CrysAlis RED, Oxford Diffraction Ltd.,'
_computing_molecular_graphics 'ORTEP-3 (Farrugia, 1997)'
_computing_publication_material 'SHELXL-97 (Sheldrick, 1997)'
_computing_structure_refinement 'SHELXL-97 (Sheldrick, 1997)'
_computing_structure_solution 'SHELXS-97 (Sheldrick, 1990)'
_diffrn_ambient_temperature 180(2)
_diffrn_measured_fraction_theta_full 0.998
_diffrn_measured_fraction_theta_max 0.998
_diffrn_measurement_device_type 'Oxford Difraction, XCALIBUR'
_diffrn_measurement_method omega-phi
_diffrn_radiation_monochromator graphite
_diffrn_radiation_source 'Enhance (Mo) X-ray Source'
_diffrn_radiation_type MoK\a
_diffrn_radiation_wavelength 0.71073
_diffrn_reflns_av_R_equivalents 0.0322
_diffrn_reflns_av_sigmaI/netI 0.0403
_diffrn_reflns_limit_h_max 16
_diffrn_reflns_limit_h_min -16
_diffrn_reflns_limit_k_max 16
_diffrn_reflns_limit_k_min -16
_diffrn_reflns_limit_l_max 16
_diffrn_reflns_limit_l_min -10
_diffrn_reflns_number 7822
_diffrn_reflns_theta_full 26.00
_diffrn_reflns_theta_max 26.00
_diffrn_reflns_theta_min 3.36
_diffrn_standards_decay_% 0
_diffrn_standards_interval_count 0
_diffrn_standards_interval_time 0
_diffrn_standards_number 0
_exptl_absorpt_coefficient_mu 1.089
_exptl_absorpt_correction_T_max 0.991
_exptl_absorpt_correction_T_min 0.908
_exptl_absorpt_correction_type multi-scan
_exptl_absorpt_process_details 'c.f. r.h. blessing, acta cryst. (1995), a51, 33-38'
_exptl_crystal_colour red
_exptl_crystal_density_diffrn 1.377
_exptl_crystal_density_method 'not measured'
_exptl_crystal_description prism
_exptl_crystal_F_000 944
_exptl_crystal_size_max 0.25
_exptl_crystal_size_mid 0.25
_exptl_crystal_size_min 0.20
_refine_diff_density_max 0.973
_refine_diff_density_min -0.216
_refine_diff_density_rms 0.068
_refine_ls_abs_structure_details 'Flack H D (1983), Acta Cryst. A39, 876-881'
_refine_ls_abs_structure_Flack 0.002(16)
_refine_ls_extinction_method none
_refine_ls_goodness_of_fit_ref 1.036
_refine_ls_hydrogen_treatment mixed
_refine_ls_matrix_type full
_refine_ls_number_parameters 270
_refine_ls_number_reflns 3024
_refine_ls_number_restraints 2
_refine_ls_restrained_S_all 1.036
_refine_ls_R_factor_all 0.0375
_refine_ls_R_factor_gt 0.0343
_refine_ls_shift/su_max 0.000
_refine_ls_shift/su_mean 0.000
_refine_ls_structure_factor_coef Fsqd
_refine_ls_weighting_details 'calc w=1/[\s^2^(Fo^2^)+(0.0527P)^2^+0.7396P] where P=(Fo^2^+2Fc^2^)/3'
_refine_ls_weighting_scheme calc
_refine_ls_wR_factor_gt 0.0868
_refine_ls_wR_factor_ref 0.0883
_reflns_number_gt 2764
_reflns_number_total 3024
_reflns_threshold_expression >2sigma(I)
_cod_data_source_file ic050791bsi20050517_045953.cif
_cod_data_source_block NiLANCS2
_cod_original_cell_volume 2200.4(8)
_cod_database_code 4310045

loop_
_symmetry_equiv_pos_as_xyz
'x, y, z'
'x, -y, z+1/2'
'x+1/2, y+1/2, z'
'x+1/2, -y+1/2, z+1/2'

loop_
_atom_site_label
_atom_site_type_symbol
_atom_site_fract_x
_atom_site_fract_y
_atom_site_fract_z
_atom_site_U_iso_or_equiv
_atom_site_adp_type
_atom_site_occupancy
_atom_site_symmetry_multiplicity
_atom_site_calc_flag
_atom_site_refinement_flags
_atom_site_disorder_assembly
_atom_site_disorder_group
Ni1 Ni 0.50693(3) 0.14687(3) 0.77999(5) 0.02334(14) Uani 1 1 d . . .
S1 S 0.31378(9) -0.16752(8) 0.65811(10) 0.0332(3) Uani 1 1 d . . .
S2 S 0.8370(3) -0.0144(3) 0.9980(14) 0.077(3) Uani 0.54(2) 1 d P . .
S2* S 0.8423(3) -0.0079(4) 0.9269(16) 0.070(4) Uani 0.46(2) 1 d P . .
N1 N 0.5285(3) 0.1712(3) 0.6305(3) 0.0306(9) Uani 1 1 d . . .
N2 N 0.3759(3) 0.2262(2) 0.6908(3) 0.0278(8) Uani 1 1 d . . .
N3 N 0.4413(2) 0.1629(2) 0.9042(3) 0.0217(8) Uani 1 1 d . . .
N4 N 0.5347(3) 0.2190(3) 1.0902(3) 0.0319(9) Uani 1 1 d . . .
N5 N 0.5808(3) 0.2793(2) 0.8559(3) 0.0265(8) Uani 1 1 d . . .
N6 N 0.4262(3) 0.0115(3) 0.7262(3) 0.0308(8) Uani 1 1 d . . .
N7 N 0.6436(3) 0.0714(3) 0.8588(3) 0.0345(9) Uani 1 1 d . . .
HN4 H 0.494(5) 0.218(5) 1.132(5) 0.07(2) Uiso 1 1 d . . .
C1 C 0.6095(4) 0.1452(3) 0.6030(4) 0.0366(11) Uani 1 1 d . . .
H1 H 0.6655 0.1098 0.6537 0.044 Uiso 1 1 calc R . .
C2 C 0.6128(4) 0.1697(4) 0.5003(5) 0.0481(14) Uani 1 1 d . . .
H2 H 0.6705 0.1519 0.4834 0.058 Uiso 1 1 calc R . .
C3 C 0.5294(5) 0.2202(5) 0.4255(5) 0.0549(16) Uani 1 1 d . . .
H3 H 0.5300 0.2361 0.3567 0.066 Uiso 1 1 calc R . .
C4 C 0.4451(5) 0.2476(4) 0.4506(4) 0.0482(14) Uani 1 1 d . . .
H4 H 0.3882 0.2819 0.3996 0.058 Uiso 1 1 calc R . .
C5 C 0.4467(4) 0.2229(3) 0.5550(4) 0.0368(10) Uani 1 1 d . . .
C6 C 0.3626(3) 0.2511(3) 0.5944(4) 0.0328(10) Uani 1 1 d . . .
H6 H 0.3027 0.2857 0.5495 0.039 Uiso 1 1 calc R . .
C7 C 0.3055(3) 0.2499(3) 0.7465(4) 0.0301(9) Uani 1 1 d . . .
H7A H 0.2328 0.2456 0.6952 0.036 Uiso 1 1 calc R . .
H7B H 0.3186 0.3180 0.7762 0.036 Uiso 1 1 calc R . .
C8 C 0.3262(3) 0.1732(3) 0.8396(4) 0.0282(9) Uani 1 1 d . . .
H8A H 0.2915 0.1951 0.8879 0.034 Uiso 1 1 calc R . .
H8B H 0.2972 0.1081 0.8088 0.034 Uiso 1 1 calc R . .
C9 C 0.4668(3) 0.0741(3) 0.9802(3) 0.0255(9) Uani 1 1 d . . .
H9B H 0.4855 0.0156 0.9467 0.031 Uiso 1 1 calc R . .
H9A H 0.4078 0.0568 1.0004 0.031 Uiso 1 1 calc R . .
C10 C 0.5597(3) 0.1104(3) 1.0793(4) 0.0323(10) Uani 1 1 d . . .
H10B H 0.5660 0.0725 1.1448 0.039 Uiso 1 1 calc R . .
H10A H 0.6248 0.1040 1.0669 0.039 Uiso 1 1 calc R . .
C11 C 0.4840(3) 0.2538(3) 0.9769(3) 0.0251(9) Uani 1 1 d . . .
H11 H 0.4252 0.2984 0.9717 0.030 Uiso 1 1 calc R . .
C12 C 0.5609(3) 0.3119(3) 0.9415(4) 0.0260(9) Uani 1 1 d . . .
C13 C 0.6070(4) 0.3993(3) 0.9989(4) 0.0367(10) Uani 1 1 d . . .
C14 C 0.6779(4) 0.4530(4) 0.9661(5) 0.0452(12) Uani 1 1 d . . .
H14 H 0.7097 0.5118 1.0026 0.054 Uiso 1 1 calc R . .
C15 C 0.6994(4) 0.4170(4) 0.8790(4) 0.0465(13) Uani 1 1 d . . .
H15 H 0.7469 0.4510 0.8561 0.056 Uiso 1 1 calc R . .
C16 C 0.6501(4) 0.3299(3) 0.8249(4) 0.0376(11) Uani 1 1 d . . .
H16 H 0.6653 0.3059 0.7659 0.045 Uiso 1 1 calc R . .
C18 C 0.7243(4) 0.0365(4) 0.9021(6) 0.0550(15) Uani 1 1 d . . .
C17 C 0.3806(3) -0.0629(3) 0.6999(3) 0.0241(8) Uani 1 1 d . . .
H13 H 0.595(3) 0.418(3) 1.067(4) 0.029 Uiso 1 1 d . . .

loop_
_atom_site_aniso_label
_atom_site_aniso_U_11
_atom_site_aniso_U_22
_atom_site_aniso_U_33
_atom_site_aniso_U_23
_atom_site_aniso_U_13
_atom_site_aniso_U_12
Ni1 0.0225(2) 0.0206(2) 0.0267(2) -0.0006(3) 0.00915(18) -0.0026(2)
S1 0.0370(6) 0.0301(5) 0.0340(6) -0.0027(5) 0.0153(5) -0.0118(5)
S2 0.0371(17) 0.0521(18) 0.117(8) 0.000(3) 0.001(2) 0.0200(13)
S2* 0.0327(18) 0.046(2) 0.116(9) -0.010(3) 0.010(2) 0.0179(14)
N1 0.033(2) 0.0302(19) 0.029(2) -0.0052(16) 0.0132(18) -0.0123(16)
N2 0.0236(17) 0.0232(17) 0.031(2) -0.0013(15) 0.0048(15) -0.0042(14)
N3 0.0162(17) 0.0225(17) 0.026(2) -0.0009(14) 0.0080(16) -0.0004(13)
N4 0.0296(19) 0.041(2) 0.025(2) -0.0049(17) 0.0100(17) -0.0077(16)
N5 0.0203(16) 0.0217(16) 0.036(2) 0.0019(15) 0.0088(15) -0.0033(13)
N6 0.035(2) 0.0269(18) 0.0322(19) -0.0037(16) 0.0149(17) -0.0040(16)
N7 0.028(2) 0.033(2) 0.044(2) 0.0044(17) 0.0148(18) 0.0050(17)
C1 0.036(3) 0.031(2) 0.045(3) -0.010(2) 0.018(2) -0.0142(19)
C2 0.054(3) 0.057(3) 0.044(3) -0.021(3) 0.032(3) -0.029(3)
C3 0.076(4) 0.061(4) 0.034(3) -0.010(3) 0.027(3) -0.029(3)
C4 0.059(4) 0.055(3) 0.025(3) -0.002(2) 0.009(2) -0.018(3)
C5 0.043(3) 0.034(2) 0.031(2) 0.002(2) 0.012(2) -0.008(2)
C6 0.031(2) 0.024(2) 0.036(3) 0.0057(19) 0.004(2) -0.0028(17)
C7 0.0189(19) 0.029(2) 0.035(2) -0.0020(19) 0.0032(18) 0.0031(16)
C8 0.0164(19) 0.029(2) 0.036(2) -0.0050(18) 0.0067(18) -0.0040(15)
C9 0.028(2) 0.0249(19) 0.027(2) 0.0006(17) 0.0135(18) -0.0031(16)
C10 0.030(2) 0.038(2) 0.027(2) 0.0031(19) 0.0088(19) -0.0001(18)
C11 0.0187(18) 0.0213(19) 0.033(2) -0.0060(17) 0.0066(17) -0.0007(15)
C12 0.0210(19) 0.0220(18) 0.031(2) 0.0003(17) 0.0051(18) 0.0024(15)
C13 0.036(2) 0.027(2) 0.043(3) -0.008(2) 0.010(2) -0.0030(19)
C14 0.047(3) 0.031(2) 0.049(3) -0.007(2) 0.008(2) -0.017(2)
C15 0.041(3) 0.046(3) 0.049(3) 0.006(2) 0.014(2) -0.022(2)
C16 0.035(2) 0.037(2) 0.040(3) 0.002(2) 0.013(2) -0.0127(19)
C18 0.036(3) 0.026(2) 0.100(5) -0.013(3) 0.023(3) -0.002(2)
C17 0.026(2) 0.026(2) 0.022(2) -0.0001(17) 0.0106(17) 0.0001(17)

loop_
_atom_type_symbol
_atom_type_description
_atom_type_scat_dispersion_real
_atom_type_scat_dispersion_imag
_atom_type_scat_source
C C 0.0033 0.0016 'International Tables Vol C Tables 4.2.6.8 and 6.1.1.4'
H H 0.0000 0.0000 'International Tables Vol C Tables 4.2.6.8 and 6.1.1.4'
N N 0.0061 0.0033 'International Tables Vol C Tables 4.2.6.8 and 6.1.1.4'
S S 0.1246 0.1234 'International Tables Vol C Tables 4.2.6.8 and 6.1.1.4'
Ni Ni 0.3393 1.1124 'International Tables Vol C Tables 4.2.6.8 and 6.1.1.4'

loop_
_geom_angle_atom_site_label_1
_geom_angle_atom_site_label_2
_geom_angle_atom_site_label_3
_geom_angle
_geom_angle_site_symmetry_1
_geom_angle_site_symmetry_3
_geom_angle_publ_flag
N2 Ni1 N7 174.73(16) . . ?
N2 Ni1 N5 90.27(13) . . ?
N7 Ni1 N5 88.99(14) . . ?
N2 Ni1 N6 90.44(14) . . ?
N7 Ni1 N6 91.14(16) . . ?
N5 Ni1 N6 170.62(15) . . ?
N2 Ni1 N1 78.05(16) . . ?
N7 Ni1 N1 96.83(16) . . ?
N5 Ni1 N1 95.82(14) . . ?
N6 Ni1 N1 93.48(15) . . ?
N2 Ni1 N3 81.37(14) . . ?
N7 Ni1 N3 103.62(14) . . ?
N5 Ni1 N3 79.77(13) . . ?
N6 Ni1 N3 91.10(14) . . ?
N1 Ni1 N3 158.94(12) . . ?
S2* S2 C18 68.7(6) . . ?
S2 S2* C18 77.9(7) . . ?
C1 N1 C5 118.1(4) . . ?
C1 N1 Ni1 129.4(3) . . ?
C5 N1 Ni1 112.5(3) . . ?
C6 N2 C7 125.7(4) . . ?
C6 N2 Ni1 118.4(3) . . ?
C7 N2 Ni1 115.9(3) . . ?
C8 N3 C9 112.4(3) . . ?
C8 N3 C11 111.1(3) . . ?
C9 N3 C11 105.6(3) . . ?
C8 N3 Ni1 103.8(3) . . ?
C9 N3 Ni1 111.6(2) . . ?
C11 N3 Ni1 112.6(2) . . ?
C11 N4 C10 104.1(3) . . ?
C11 N4 HN4 117(4) . . ?
C10 N4 HN4 105(4) . . ?
C12 N5 C16 119.5(4) . . ?
C12 N5 Ni1 117.4(3) . . ?
C16 N5 Ni1 123.1(3) . . ?
C17 N6 Ni1 177.4(4) . . ?
C18 N7 Ni1 174.1(4) . . ?
N1 C1 C2 122.2(5) . . ?
N1 C1 H1 118.9 . . ?
C2 C1 H1 118.9 . . ?
C3 C2 C1 118.5(5) . . ?
C3 C2 H2 120.7 . . ?
C1 C2 H2 120.7 . . ?
C2 C3 C4 120.9(5) . . ?
C2 C3 H3 119.6 . . ?
C4 C3 H3 119.6 . . ?
C3 C4 C5 118.2(5) . . ?
C3 C4 H4 120.9 . . ?
C5 C4 H4 120.9 . . ?
N1 C5 C4 122.0(5) . . ?
N1 C5 C6 114.1(4) . . ?
C4 C5 C6 123.9(5) . . ?
N2 C6 C5 117.0(4) . . ?
N2 C6 H6 121.5 . . ?
C5 C6 H6 121.5 . . ?
N2 C7 C8 107.5(3) . . ?
N2 C7 H7A 110.2 . . ?
C8 C7 H7A 110.2 . . ?
N2 C7 H7B 110.2 . . ?
C8 C7 H7B 110.2 . . ?
H7A C7 H7B 108.5 . . ?
N3 C8 C7 110.5(3) . . ?
N3 C8 H8A 109.5 . . ?
C7 C8 H8A 109.5 . . ?
N3 C8 H8B 109.5 . . ?
C7 C8 H8B 109.5 . . ?
H8A C8 H8B 108.1 . . ?
N3 C9 C10 103.4(3) . . ?
N3 C9 H9B 111.1 . . ?
C10 C9 H9B 111.1 . . ?
N3 C9 H9A 111.1 . . ?
C10 C9 H9A 111.1 . . ?
H9B C9 H9A 109.1 . . ?
N4 C10 C9 103.7(3) . . ?
N4 C10 H10B 111.0 . . ?
C9 C10 H10B 111.0 . . ?
N4 C10 H10A 111.0 . . ?
C9 C10 H10A 111.0 . . ?
H10B C10 H10A 109.0 . . ?
N4 C11 N3 108.4(3) . . ?
N4 C11 C12 110.7(3) . . ?
N3 C11 C12 111.0(3) . . ?
N4 C11 H11 108.9 . . ?
N3 C11 H11 108.9 . . ?
C12 C11 H11 108.9 . . ?
N5 C12 C13 122.0(4) . . ?
N5 C12 C11 119.2(3) . . ?
C13 C12 C11 118.8(4) . . ?
C12 C13 C14 118.8(5) . . ?
C12 C13 H13 120(3) . . ?
C14 C13 H13 121(2) . . ?
C15 C14 C13 118.4(4) . . ?
C15 C14 H14 120.8 . . ?
C13 C14 H14 120.8 . . ?
C14 C15 C16 119.8(5) . . ?
C14 C15 H15 120.1 . . ?
C16 C15 H15 120.1 . . ?
N5 C16 C15 121.4(5) . . ?
N5 C16 H16 119.3 . . ?
C15 C16 H16 119.3 . . ?
N7 C18 S2* 162.1(10) . . ?
N7 C18 S2 164.5(8) . . ?
S2* C18 S2 33.4(2) . . ?
N6 C17 S1 178.0(4) . . ?

loop_
_geom_bond_atom_site_label_1
_geom_bond_atom_site_label_2
_geom_bond_distance
_geom_bond_site_symmetry_2
_geom_bond_publ_flag
Ni1 N2 2.026(3) . ?
Ni1 N7 2.028(4) . ?
Ni1 N5 2.078(3) . ?
Ni1 N6 2.081(3) . ?
Ni1 N1 2.114(4) . ?
Ni1 N3 2.149(3) . ?
S1 C17 1.634(4) . ?
S2 S2* 0.967(6) . ?
S2 C18 1.717(9) . ?
S2* C18 1.636(7) . ?
N1 C1 1.338(6) . ?
N1 C5 1.366(6) . ?
N2 C6 1.251(6) . ?
N2 C7 1.448(6) . ?
N3 C8 1.488(5) . ?
N3 C9 1.494(5) . ?
N3 C11 1.506(5) . ?
N4 C11 1.454(6) . ?
N4 C10 1.496(6) . ?
N4 HN4 0.92(6) . ?
N5 C12 1.323(6) . ?
N5 C16 1.347(5) . ?
N6 C17 1.147(5) . ?
N7 C18 1.133(6) . ?
C1 C2 1.402(7) . ?
C1 H1 0.9300 . ?
C2 C3 1.365(8) . ?
C2 H2 0.9300 . ?
C3 C4 1.367(8) . ?
C3 H3 0.9300 . ?
C4 C5 1.398(7) . ?
C4 H4 0.9300 . ?
C5 C6 1.480(7) . ?
C6 H6 0.9300 . ?
C7 C8 1.527(6) . ?
C7 H7A 0.9700 . ?
C7 H7B 0.9700 . ?
C8 H8A 0.9700 . ?
C8 H8B 0.9700 . ?
C9 C10 1.512(6) . ?
C9 H9B 0.9700 . ?
C9 H9A 0.9700 . ?
C10 H10B 0.9700 . ?
C10 H10A 0.9700 . ?
C11 C12 1.514(6) . ?
C11 H11 0.9800 . ?
C12 C13 1.394(6) . ?
C13 C14 1.398(7) . ?
C13 H13 1.00(5) . ?
C14 C15 1.368(8) . ?
C14 H14 0.9300 . ?
C15 C16 1.386(7) . ?
C15 H15 0.9300 . ?
C16 H16 0.9300 . ?
